data_1520612
loop_
_publ_author_name
'Tsou, Nancy'
'Shultz, C. Scott'
'Andreani, Teresa'
'Ball, Richard G.'
'Brunskill, Andrew'
'Balsells, Jaume'
'Cohen, Ryan D.'
'DaSilva, Jimmy'
'Li, Jing'
'Reamer, Robert A.'
'de Lera Ruiz, Manuel'
'Variankaval, Narayan'
'Varsolona, Richard J.'
'Yasuda, Nobuyoshi'
'York, Gregory'

_publ_section_title
;
 Careful Navigation of the Crystallographic Landscape of MK-8970:
 A&#x00A0;Racemic Acetal Carbonate Prodrug of Raltegravir
;
_journal_issue 12
_journal_name_full 'Organic Process Research &amp; Development'
_journal_page_first 1882
_journal_paper_doi 10.1021/acs.oprd.5b00129
_journal_volume 19
_journal_year 2015
_chemical_absolute_configuration rmad
_chemical_formula_sum 'C25 H29 F N6 O8'
_chemical_formula_weight 560.54
_chemical_name_systematic
; 
(S)-ethyl (1-((4-((4-fluorobenzyl)carbamoyl)-1-methyl-2-(2-(5-methyl-1,3,4-
oxadiazole-2-carboxamido)propan-2-yl)-6-oxo-1,6-dihydropyrimidin-5-yl)
oxy)ethyl) 
;
_space_group_IT_number 19
_symmetry_cell_setting orthorhombic
_symmetry_Int_Tables_number 19
_symmetry_space_group_name_Hall 'P 2ac 2ab'
_symmetry_space_group_name_H-M 'P 21 21 21'
_atom_sites_solution_hydrogens geom
_atom_sites_solution_primary direct
_atom_sites_solution_secondary difmap
_audit_creation_method SHELXL-97
_cell_angle_alpha 90.00
_cell_angle_beta 90.00
_cell_angle_gamma 90.00
_cell_formula_units_Z 4
_cell_length_a 9.4933(18)
_cell_length_b 11.2461(19)
_cell_length_c 24.486(4)
_cell_measurement_reflns_used 4082
_cell_measurement_temperature 100(2)
_cell_measurement_theta_max 65.5869
_cell_measurement_theta_min 3.6101
_cell_volume 2614.2(8)
_computing_cell_refinement 'SAINT V7.68A'
_computing_data_collection 'SAINT V7.68A'
_computing_data_reduction 'SAINT V7.68A'
_computing_molecular_graphics 'Mercury 3.5.1'
_computing_publication_material 'SHELXL-97 (Sheldrick, 2008)'
_computing_structure_refinement 'SHELXL-97 (Sheldrick, 2008)'
_computing_structure_solution 'SHELXS-97 (Sheldrick, 2008)'
_diffrn_ambient_temperature 100(2)
_diffrn_measured_fraction_theta_full 0.976
_diffrn_measured_fraction_theta_max 0.976
_diffrn_measurement_device_type 'Bruker APEX-II CCD'
_diffrn_measurement_method '\f and \w scans'
_diffrn_radiation_type CuK\a
_diffrn_radiation_wavelength 1.54178
_diffrn_reflns_av_R_equivalents 0.0307
_diffrn_reflns_av_sigmaI/netI 0.0387
_diffrn_reflns_limit_h_max 11
_diffrn_reflns_limit_h_min -7
_diffrn_reflns_limit_k_max 10
_diffrn_reflns_limit_k_min -13
_diffrn_reflns_limit_l_max 28
_diffrn_reflns_limit_l_min -28
_diffrn_reflns_number 10650
_diffrn_reflns_theta_full 66.51
_diffrn_reflns_theta_max 66.51
_diffrn_reflns_theta_min 3.61
_diffrn_source 'sealed-tube X-ray generator'
_exptl_absorpt_coefficient_mu 0.9539
_exptl_absorpt_correction_T_max 0.958
_exptl_absorpt_correction_T_min 0.856
_exptl_absorpt_correction_type multi-scan
_exptl_absorpt_process_details
;
(SADABS; Sheldrick, 2003);
;
_exptl_crystal_colour colourless
_exptl_crystal_density_diffrn 1.424
_exptl_crystal_density_method 'not measured'
_exptl_crystal_description lath
_exptl_crystal_F_000 1176
_exptl_crystal_size_max 0.23
_exptl_crystal_size_mid 0.11
_exptl_crystal_size_min 0.05
_refine_diff_density_max 0.130
_refine_diff_density_min -0.175
_refine_diff_density_rms 0.035
_refine_ls_abs_structure_details 'Flack H D (1983), Acta Cryst. A39, 876-881'
_refine_ls_abs_structure_Flack -0.01(14)
_refine_ls_extinction_method none
_refine_ls_goodness_of_fit_ref 1.026
_refine_ls_hydrogen_treatment mixed
_refine_ls_matrix_type full
_refine_ls_number_parameters 367
_refine_ls_number_reflns 4366
_refine_ls_number_restraints 0
_refine_ls_restrained_S_all 1.026
_refine_ls_R_factor_all 0.0387
_refine_ls_R_factor_gt 0.0324
_refine_ls_shift/su_max 0.001
_refine_ls_shift/su_mean 0.000
_refine_ls_structure_factor_coef Fsqd
_refine_ls_weighting_details 'calc w=1/[\s^2^(Fo^2^)+(0.0399P)^2^+0.1783P] where P=(Fo^2^+2Fc^2^)/3'
_refine_ls_weighting_scheme calc
_refine_ls_wR_factor_gt 0.0745
_refine_ls_wR_factor_ref 0.0773
_reflns_number_gt 3937
_reflns_number_total 4366
_reflns_threshold_expression >2sigma(I)
_cod_data_source_file op5b00129_si_001.cif
_cod_data_source_block mdh062
_cod_depositor_comments
;
The following automatic conversions were performed:

'_symmetry_cell_setting' value 'Orthorhombic' changed to
'orthorhombic' according to
/usr/data/users/saulius/crontab/automatic-downloads/rss-feeds/ACS/lib/dictionaries/cif_core.dic
dictionary named 'cif_core.dic' version 2.4.2 from 2011-04-26.

Automatic conversion script
Id: cif_fix_values 3271 2015-04-21 07:52:19Z andrius 

 Adding full bibliography for 1520611--1520613.cif.
;
_cod_database_code 1520612

loop_
_symmetry_equiv_pos_as_xyz
'x, y, z'
'x+1/2, -y+1/2, -z'
'-x, y+1/2, -z+1/2'
'-x+1/2, -y, z+1/2'

loop_
_atom_site_label
_atom_site_type_symbol
_atom_site_fract_x
_atom_site_fract_y
_atom_site_fract_z
_atom_site_U_iso_or_equiv
_atom_site_adp_type
_atom_site_occupancy
_atom_site_symmetry_multiplicity
_atom_site_calc_flag
_atom_site_refinement_flags
C1 C 0.2232(2) 0.78056(17) 0.17447(8) 0.0221(4) Uani 1 1 d .
C2 C 0.0925(2) 0.71547(16) 0.16910(8) 0.0195(4) Uani 1 1 d .
C3 C 0.0966(2) 0.59825(16) 0.15569(8) 0.0193(4) Uani 1 1 d .
C4 C 0.3389(2) 0.59536(16) 0.15345(8) 0.0200(4) Uani 1 1 d .
C5 C 0.4741(2) 0.52081(17) 0.14862(9) 0.0218(5) Uani 1 1 d .
C6 C 0.5390(2) 0.57252(16) 0.24256(8) 0.0209(4) Uani 1 1 d .
C7 C 0.6558(2) 0.60826(16) 0.27920(8) 0.0211(4) Uani 1 1 d .
C8 C 0.7607(2) 0.63329(17) 0.35424(9) 0.0247(5) Uani 1 1 d .
C9 C 0.7830(3) 0.6264(2) 0.41353(9) 0.0352(5) Uani 1 1 d .
H9A H 0.8563 0.5676 0.4214 0.053 Uiso 1 1 calc R
H9B H 0.6950 0.6027 0.4314 0.053 Uiso 1 1 calc R
H9C H 0.8124 0.7044 0.4273 0.053 Uiso 1 1 calc R
C10 C 0.5397(2) 0.53502(19) 0.09214(8) 0.0251(5) Uani 1 1 d .
H10A H 0.5606 0.6191 0.0855 0.038 Uiso 1 1 calc R
H10B H 0.4737 0.5063 0.0644 0.038 Uiso 1 1 calc R
H10C H 0.6271 0.4888 0.0902 0.038 Uiso 1 1 calc R
C11 C 0.4389(2) 0.38909(17) 0.15776(9) 0.0259(5) Uani 1 1 d .
H11A H 0.5257 0.3420 0.1563 0.039 Uiso 1 1 calc R
H11B H 0.3742 0.3619 0.1292 0.039 Uiso 1 1 calc R
H11C H 0.3944 0.3792 0.1936 0.039 Uiso 1 1 calc R
C12 C -0.0358(2) 0.52419(17) 0.15110(8) 0.0197(4) Uani 1 1 d .
C13 C -0.1344(2) 0.32576(16) 0.16807(8) 0.0220(4) Uani 1 1 d .
H13A H -0.2186 0.3695 0.1810 0.026 Uiso 1 1 calc R
H13B H -0.1105 0.2657 0.1961 0.026 Uiso 1 1 calc R
C14 C -0.1714(2) 0.26190(16) 0.11553(8) 0.0210(4) Uani 1 1 d .
C15 C -0.2791(2) 0.17705(16) 0.11665(8) 0.0225(4) Uani 1 1 d .
H15 H -0.3288 0.1627 0.1497 0.027 Uiso 1 1 calc R
C16 C -0.3140(2) 0.11373(17) 0.06999(9) 0.0269(5) Uani 1 1 d .
H16 H -0.3875 0.0564 0.0705 0.032 Uiso 1 1 calc R
C17 C -0.2397(2) 0.13601(19) 0.02303(9) 0.0293(5) Uani 1 1 d .
C18 C -0.1326(2) 0.2175(2) 0.02034(9) 0.0305(5) Uani 1 1 d .
H18 H -0.0818 0.2298 -0.0126 0.037 Uiso 1 1 calc R
C19 C -0.1004(2) 0.28180(18) 0.06720(9) 0.0262(5) Uani 1 1 d .
H19 H -0.0283 0.3403 0.0659 0.031 Uiso 1 1 calc R
C20 C -0.0668(2) 0.88118(16) 0.16377(8) 0.0220(4) Uani 1 1 d .
H20 H 0.0137 0.9191 0.1440 0.026 Uiso 1 1 calc R
C21 C -0.1194(2) 0.95880(18) 0.20860(8) 0.0274(5) Uani 1 1 d .
H21A H -0.1923 0.9165 0.2293 0.041 Uiso 1 1 calc R
H21B H -0.1594 1.0317 0.1930 0.041 Uiso 1 1 calc R
H21C H -0.0413 0.9793 0.2330 0.041 Uiso 1 1 calc R
C22 C -0.1473(2) 0.83462(18) 0.07591(8) 0.0245(4) Uani 1 1 d .
C23 C -0.2455(3) 0.7786(2) -0.00839(9) 0.0348(5) Uani 1 1 d .
H23A H -0.1766 0.8345 -0.0246 0.042 Uiso 1 1 calc R
H23B H -0.3361 0.7887 -0.0278 0.042 Uiso 1 1 calc R
C24 C -0.1940(3) 0.6532(2) -0.01602(10) 0.0426(6) Uani 1 1 d .
H24A H -0.1009 0.6447 0.0008 0.064 Uiso 1 1 calc R
H24B H -0.1873 0.6355 -0.0551 0.064 Uiso 1 1 calc R
H24C H -0.2601 0.5979 0.0012 0.064 Uiso 1 1 calc R
C25 C 0.4745(2) 0.78928(17) 0.16227(9) 0.0251(4) Uani 1 1 d .
H25A H 0.5054 0.7999 0.2001 0.038 Uiso 1 1 calc R
H25B H 0.4554 0.8672 0.1459 0.038 Uiso 1 1 calc R
H25C H 0.5486 0.7490 0.1415 0.038 Uiso 1 1 calc R
F1 F -0.27397(15) 0.07389(12) -0.02313(5) 0.0404(3) Uani 1 1 d .
N1 N 0.22041(18) 0.53801(13) 0.14984(7) 0.0191(3) Uani 1 1 d .
N2 N 0.34482(17) 0.71662(14) 0.16120(7) 0.0197(3) Uani 1 1 d .
N3 N 0.57681(16) 0.55839(14) 0.19008(7) 0.0207(4) Uani 1 1 d .
H3 H 0.6646 0.5719 0.1804 0.025 Uiso 1 1 calc R
N4 N 0.8479(2) 0.66643(17) 0.31700(7) 0.0324(4) Uani 1 1 d .
N5 N 0.77718(19) 0.64872(16) 0.26692(7) 0.0314(4) Uani 1 1 d .
N6 N -0.01804(17) 0.40887(13) 0.16347(7) 0.0214(4) Uani 1 1 d .
H6 H 0.0680 0.3825 0.1690 0.026 Uiso 1 1 calc R
O1 O 0.23075(15) 0.88471(11) 0.18932(6) 0.0291(3) Uani 1 1 d .
O2 O 0.41986(14) 0.55995(13) 0.26039(6) 0.0268(3) Uani 1 1 d .
O3 O 0.63470(15) 0.59838(11) 0.33385(5) 0.0225(3) Uani 1 1 d .
O4 O -0.14983(14) 0.56731(12) 0.13757(6) 0.0235(3) Uani 1 1 d .
O5 O -0.02696(14) 0.77011(11) 0.18667(6) 0.0229(3) Uani 1 1 d .
O6 O -0.18302(14) 0.85826(12) 0.12756(6) 0.0235(3) Uani 1 1 d .
O7 O -0.03118(15) 0.84028(14) 0.05674(6) 0.0339(4) Uani 1 1 d .
O8 O -0.26477(15) 0.80680(13) 0.04915(6) 0.0293(3) Uani 1 1 d .

loop_
_atom_site_aniso_label
_atom_site_aniso_U_11
_atom_site_aniso_U_22
_atom_site_aniso_U_33
_atom_site_aniso_U_23
_atom_site_aniso_U_13
_atom_site_aniso_U_12
C1 0.0196(10) 0.0192(9) 0.0274(11) 0.0026(8) 0.0021(9) 0.0028(8)
C2 0.0155(10) 0.0198(9) 0.0233(10) 0.0027(8) 0.0013(8) 0.0014(8)
C3 0.0160(10) 0.0224(10) 0.0195(10) 0.0023(8) 0.0014(8) 0.0005(8)
C4 0.0162(10) 0.0203(10) 0.0236(10) 0.0009(8) -0.0001(9) 0.0004(8)
C5 0.0159(10) 0.0221(10) 0.0274(12) -0.0033(8) -0.0020(9) 0.0010(8)
C6 0.0178(10) 0.0157(9) 0.0293(11) 0.0018(8) 0.0006(9) 0.0010(8)
C7 0.0216(11) 0.0154(9) 0.0262(10) 0.0032(8) 0.0002(9) 0.0004(8)
C8 0.0249(11) 0.0183(9) 0.0308(12) -0.0010(8) -0.0035(9) -0.0028(8)
C9 0.0367(14) 0.0382(12) 0.0306(12) -0.0041(10) -0.0013(11) -0.0030(11)
C10 0.0161(10) 0.0304(11) 0.0288(12) -0.0043(9) 0.0004(9) 0.0004(9)
C11 0.0179(11) 0.0194(10) 0.0404(12) -0.0036(9) -0.0015(10) 0.0030(8)
C12 0.0175(10) 0.0219(10) 0.0198(10) -0.0014(8) -0.0004(9) -0.0017(8)
C13 0.0187(10) 0.0188(9) 0.0286(11) 0.0007(9) -0.0008(9) -0.0005(8)
C14 0.0176(10) 0.0176(9) 0.0278(11) 0.0027(8) -0.0019(8) 0.0031(8)
C15 0.0174(10) 0.0181(9) 0.0320(11) 0.0025(8) 0.0001(9) 0.0029(8)
C16 0.0244(12) 0.0206(10) 0.0356(12) -0.0023(9) -0.0061(10) 0.0001(8)
C17 0.0303(12) 0.0298(11) 0.0280(11) -0.0076(9) -0.0081(10) 0.0076(9)
C18 0.0301(13) 0.0360(12) 0.0254(11) 0.0023(10) 0.0005(10) 0.0046(10)
C19 0.0226(11) 0.0238(10) 0.0320(12) 0.0028(9) 0.0000(9) -0.0003(9)
C20 0.0188(11) 0.0178(9) 0.0293(11) 0.0020(9) 0.0012(9) 0.0025(7)
C21 0.0292(12) 0.0248(10) 0.0283(11) -0.0025(9) -0.0017(9) 0.0086(9)
C22 0.0216(11) 0.0222(10) 0.0297(11) -0.0015(9) 0.0025(9) -0.0022(9)
C23 0.0365(14) 0.0416(13) 0.0262(12) -0.0004(10) -0.0026(10) -0.0105(11)
C24 0.0490(16) 0.0438(14) 0.0349(14) -0.0089(11) 0.0033(11) -0.0098(12)
C25 0.0183(10) 0.0188(9) 0.0383(12) 0.0014(9) 0.0023(10) -0.0036(8)
F1 0.0458(8) 0.0416(7) 0.0338(7) -0.0137(6) -0.0103(7) 0.0043(7)
N1 0.0157(8) 0.0176(8) 0.0239(8) -0.0004(7) -0.0007(7) 0.0004(7)
N2 0.0141(8) 0.0185(8) 0.0265(9) 0.0009(7) 0.0005(7) -0.0007(6)
N3 0.0122(8) 0.0218(8) 0.0281(9) 0.0004(7) 0.0014(7) -0.0017(6)
N4 0.0259(10) 0.0397(10) 0.0318(10) 0.0036(9) -0.0066(8) -0.0139(9)
N5 0.0259(10) 0.0390(10) 0.0294(10) 0.0057(8) -0.0041(8) -0.0119(8)
N6 0.0132(8) 0.0186(8) 0.0323(10) 0.0014(7) -0.0025(7) 0.0007(6)
O1 0.0242(8) 0.0152(7) 0.0479(9) -0.0039(6) 0.0015(7) -0.0005(6)
O2 0.0166(7) 0.0321(8) 0.0316(8) -0.0001(7) 0.0015(6) -0.0031(6)
O3 0.0193(7) 0.0209(7) 0.0273(7) -0.0017(6) 0.0007(6) -0.0013(5)
O4 0.0154(7) 0.0226(7) 0.0326(8) 0.0017(6) -0.0017(6) 0.0009(6)
O5 0.0178(7) 0.0176(6) 0.0332(8) 0.0039(6) 0.0055(6) 0.0029(5)
O6 0.0173(8) 0.0271(7) 0.0260(7) -0.0017(6) 0.0012(6) 0.0016(6)
O7 0.0225(8) 0.0467(9) 0.0324(9) -0.0079(7) 0.0065(7) -0.0050(7)
O8 0.0250(8) 0.0337(8) 0.0292(8) -0.0028(6) -0.0014(7) -0.0049(6)

loop_
_atom_type_symbol
_atom_type_description
_atom_type_scat_dispersion_real
_atom_type_scat_dispersion_imag
_atom_type_scat_source
C C 0.0181 0.0091 'International Tables Vol C Tables 4.2.6.8 and 6.1.1.4'
H H 0.0000 0.0000 'International Tables Vol C Tables 4.2.6.8 and 6.1.1.4'
N N 0.0311 0.0180 'International Tables Vol C Tables 4.2.6.8 and 6.1.1.4'
O O 0.0492 0.0322 'International Tables Vol C Tables 4.2.6.8 and 6.1.1.4'
F F 0.0727 0.0534 'International Tables Vol C Tables 4.2.6.8 and 6.1.1.4'

loop_
_geom_angle_atom_site_label_1
_geom_angle_atom_site_label_2
_geom_angle_atom_site_label_3
_geom_angle
O1 C1 N2 120.75(18)
O1 C1 C2 123.98(18)
N2 C1 C2 115.28(16)
C3 C2 O5 122.59(18)
C3 C2 C1 119.21(17)
O5 C2 C1 117.26(16)
C2 C3 N1 122.11(18)
C2 C3 C12 121.91(18)
N1 C3 C12 115.78(16)
N1 C4 N2 122.37(17)
N1 C4 C5 116.53(16)
N2 C4 C5 121.09(17)
N3 C5 C10 108.97(16)
N3 C5 C11 108.73(16)
C10 C5 C11 108.79(17)
N3 C5 C4 110.11(16)
C10 C5 C4 110.71(16)
C11 C5 C4 109.49(16)
O2 C6 N3 125.15(19)
O2 C6 C7 120.54(19)
N3 C6 C7 114.30(17)
N5 C7 O3 113.26(18)
N5 C7 C6 129.06(19)
O3 C7 C6 117.68(17)
N4 C8 O3 113.01(18)
N4 C8 C9 128.5(2)
O3 C8 C9 118.44(19)
C8 C9 H9A 109.5
C8 C9 H9B 109.5
H9A C9 H9B 109.5
C8 C9 H9C 109.5
H9A C9 H9C 109.5
H9B C9 H9C 109.5
C5 C10 H10A 109.5
C5 C10 H10B 109.5
H10A C10 H10B 109.5
C5 C10 H10C 109.5
H10A C10 H10C 109.5
H10B C10 H10C 109.5
C5 C11 H11A 109.5
C5 C11 H11B 109.5
H11A C11 H11B 109.5
C5 C11 H11C 109.5
H11A C11 H11C 109.5
H11B C11 H11C 109.5
O4 C12 N6 123.48(18)
O4 C12 C3 122.25(17)
N6 C12 C3 114.26(17)
N6 C13 C14 114.59(16)
N6 C13 H13A 108.6
C14 C13 H13A 108.6
N6 C13 H13B 108.6
C14 C13 H13B 108.6
H13A C13 H13B 107.6
C19 C14 C15 118.98(18)
C19 C14 C13 122.54(17)
C15 C14 C13 118.45(18)
C16 C15 C14 120.59(19)
C16 C15 H15 119.7
C14 C15 H15 119.7
C17 C16 C15 118.29(19)
C17 C16 H16 120.9
C15 C16 H16 120.9
F1 C17 C18 118.6(2)
F1 C17 C16 118.49(19)
C18 C17 C16 122.94(19)
C17 C18 C19 118.1(2)
C17 C18 H18 120.9
C19 C18 H18 120.9
C14 C19 C18 121.04(19)
C14 C19 H19 119.5
C18 C19 H19 119.5
O5 C20 O6 106.85(15)
O5 C20 C21 108.29(16)
O6 C20 C21 107.57(16)
O5 C20 H20 111.3
O6 C20 H20 111.3
C21 C20 H20 111.3
C20 C21 H21A 109.5
C20 C21 H21B 109.5
H21A C21 H21B 109.5
C20 C21 H21C 109.5
H21A C21 H21C 109.5
H21B C21 H21C 109.5
O7 C22 O8 126.14(19)
O7 C22 O6 126.4(2)
O8 C22 O6 107.47(17)
O8 C23 C24 111.44(18)
O8 C23 H23A 109.3
C24 C23 H23A 109.3
O8 C23 H23B 109.3
C24 C23 H23B 109.3
H23A C23 H23B 108.0
C23 C24 H24A 109.5
C23 C24 H24B 109.5
H24A C24 H24B 109.5
C23 C24 H24C 109.5
H24A C24 H24C 109.5
H24B C24 H24C 109.5
N2 C25 H25A 109.5
N2 C25 H25B 109.5
H25A C25 H25B 109.5
N2 C25 H25C 109.5
H25A C25 H25C 109.5
H25B C25 H25C 109.5
C4 N1 C3 119.50(15)
C4 N2 C1 120.50(16)
C4 N2 C25 125.70(16)
C1 N2 C25 113.52(15)
C6 N3 C5 121.16(16)
C6 N3 H3 119.4
C5 N3 H3 119.4
C8 N4 N5 105.59(16)
C7 N5 N4 105.97(17)
C12 N6 C13 122.95(17)
C12 N6 H6 118.5
C13 N6 H6 118.5
C8 O3 C7 102.10(16)
C2 O5 C20 119.63(15)
C22 O6 C20 115.11(15)
C22 O8 C23 115.00(17)

loop_
_geom_bond_atom_site_label_1
_geom_bond_atom_site_label_2
_geom_bond_distance
C1 O1 1.229(2)
C1 N2 1.398(2)
C1 C2 1.447(3)
C2 C3 1.359(3)
C2 O5 1.359(2)
C3 N1 1.365(2)
C3 C12 1.512(3)
C4 N1 1.300(2)
C4 N2 1.378(2)
C4 C5 1.537(3)
C5 N3 1.470(2)
C5 C10 1.525(3)
C5 C11 1.535(3)
C6 O2 1.221(2)
C6 N3 1.344(2)
C6 C7 1.482(3)
C7 N5 1.275(3)
C7 O3 1.357(2)
C8 N4 1.287(3)
C8 O3 1.354(2)
C8 C9 1.469(3)
C9 H9A 0.9800
C9 H9B 0.9800
C9 H9C 0.9800
C10 H10A 0.9800
C10 H10B 0.9800
C10 H10C 0.9800
C11 H11A 0.9800
C11 H11B 0.9800
C11 H11C 0.9800
C12 O4 1.231(2)
C12 N6 1.343(2)
C13 N6 1.451(2)
C13 C14 1.515(3)
C13 H13A 0.9900
C13 H13B 0.9900
C14 C19 1.381(3)
C14 C15 1.399(3)
C15 C16 1.387(3)
C15 H15 0.9500
C16 C17 1.372(3)
C16 H16 0.9500
C17 F1 1.368(2)
C17 C18 1.371(3)
C18 C19 1.390(3)
C18 H18 0.9500
C19 H19 0.9500
C20 O5 1.420(2)
C20 O6 1.439(2)
C20 C21 1.489(3)
C20 H20 1.0000
C21 H21A 0.9800
C21 H21B 0.9800
C21 H21C 0.9800
C22 O7 1.200(2)
C22 O8 1.331(2)
C22 O6 1.336(2)
C23 O8 1.456(2)
C23 C24 1.504(3)
C23 H23A 0.9900
C23 H23B 0.9900
C24 H24A 0.9800
C24 H24B 0.9800
C24 H24C 0.9800
C25 N2 1.477(2)
C25 H25A 0.9800
C25 H25B 0.9800
C25 H25C 0.9800
N3 H3 0.8800
N4 N5 1.412(2)
N6 H6 0.8800

loop_
_geom_torsion_atom_site_label_1
_geom_torsion_atom_site_label_2
_geom_torsion_atom_site_label_3
_geom_torsion_atom_site_label_4
_geom_torsion
O1 C1 C2 C3 -175.8(2)
N2 C1 C2 C3 4.4(3)
O1 C1 C2 O5 -6.6(3)
N2 C1 C2 O5 173.65(17)
O5 C2 C3 N1 -165.19(18)
C1 C2 C3 N1 3.5(3)
O5 C2 C3 C12 9.5(3)
C1 C2 C3 C12 178.11(17)
N1 C4 C5 N3 -136.60(18)
N2 C4 C5 N3 43.4(2)
N1 C4 C5 C10 102.8(2)
N2 C4 C5 C10 -77.2(2)
N1 C4 C5 C11 -17.1(2)
N2 C4 C5 C11 162.90(18)
O2 C6 C7 N5 -164.1(2)
N3 C6 C7 N5 14.8(3)
O2 C6 C7 O3 15.6(3)
N3 C6 C7 O3 -165.45(16)
C2 C3 C12 O4 29.6(3)
N1 C3 C12 O4 -155.41(19)
C2 C3 C12 N6 -149.81(19)
N1 C3 C12 N6 25.2(3)
N6 C13 C14 C19 -0.3(3)
N6 C13 C14 C15 177.79(17)
C19 C14 C15 C16 0.1(3)
C13 C14 C15 C16 -178.08(17)
C14 C15 C16 C17 0.4(3)
C15 C16 C17 F1 -179.89(18)
C15 C16 C17 C18 0.2(3)
F1 C17 C18 C19 178.81(19)
C16 C17 C18 C19 -1.3(3)
C15 C14 C19 C18 -1.2(3)
C13 C14 C19 C18 176.89(19)
C17 C18 C19 C14 1.8(3)
N2 C4 N1 C3 -2.3(3)
C5 C4 N1 C3 177.72(18)
C2 C3 N1 C4 -4.8(3)
C12 C3 N1 C4 -179.74(18)
N1 C4 N2 C1 10.6(3)
C5 C4 N2 C1 -169.42(18)
N1 C4 N2 C25 -175.92(18)
C5 C4 N2 C25 4.1(3)
O1 C1 N2 C4 169.11(19)
C2 C1 N2 C4 -11.1(3)
O1 C1 N2 C25 -5.1(3)
C2 C1 N2 C25 174.63(18)
O2 C6 N3 C5 -2.4(3)
C7 C6 N3 C5 178.79(16)
C10 C5 N3 C6 169.49(16)
C11 C5 N3 C6 -72.1(2)
C4 C5 N3 C6 47.9(2)
O3 C8 N4 N5 -2.2(2)
C9 C8 N4 N5 176.1(2)
O3 C7 N5 N4 1.2(2)
C6 C7 N5 N4 -179.07(18)
C8 N4 N5 C7 0.6(2)
O4 C12 N6 C13 -7.1(3)
C3 C12 N6 C13 172.33(16)
C14 C13 N6 C12 90.8(2)
N4 C8 O3 C7 2.8(2)
C9 C8 O3 C7 -175.66(18)
N5 C7 O3 C8 -2.4(2)
C6 C7 O3 C8 177.85(16)
C3 C2 O5 C20 -132.9(2)
C1 C2 O5 C20 58.2(2)
O6 C20 O5 C2 105.35(18)
C21 C20 O5 C2 -139.03(18)
O7 C22 O6 C20 -6.4(3)
O8 C22 O6 C20 175.32(15)
O5 C20 O6 C22 -90.54(19)
C21 C20 O6 C22 153.36(16)
O7 C22 O8 C23 1.5(3)
O6 C22 O8 C23 179.79(16)
C24 C23 O8 C22 80.1(2)
